data_4300633
loop_
_publ_author_name
'Dickie, Diane A.'
'Schatte, Gabriele'
'Jennings, Michael C.'
'Jenkins, Hilary A.'
'Khoo, Sarah Y. L.'
'Clyburne, Jason A. C.'

_publ_section_title
;
 Structure of Organic and Metal-Organic Networks Based on a
 Bifunctionalm-Terphenyl Carboxylic Acid
;
_journal_issue 4
_journal_name_full 'Inorganic Chemistry'
_journal_page_first 1646
_journal_page_last 1655
_journal_paper_doi 10.1021/ic051690g
_journal_volume 45
_journal_year 2006
_chemical_formula_moiety 'C50 H36 Cu N2 O8'
_chemical_formula_sum 'C50 H36 Cu N2 O8'
_chemical_formula_weight 856.35
_space_group_IT_number 61
_space_group_name_Hall '-P 2ac 2ab'
_space_group_name_H-M_alt 'P b c a'
_symmetry_cell_setting orthorhombic
_symmetry_space_group_name_Hall '-P 2ac 2ab'
_symmetry_space_group_name_H-M 'P b c a'
_cell_angle_alpha 90.00
_cell_angle_beta 90.00
_cell_angle_gamma 90.00
_cell_formula_units_Z 4
_cell_length_a 17.2170(2)
_cell_length_b 12.9640(3)
_cell_length_c 18.7630(4)
_cell_measurement_temperature 173(2)
_cell_volume 4187.92(14)
_diffrn_ambient_temperature 173(2)
_exptl_crystal_density_diffrn 1.358
_cod_depositor_comments
;
 Updating bibliography.

 Antanas Vaitkus,
 2017-07-07
;
_cod_database_code 4300633

loop_
_symmetry_equiv_pos_as_xyz
'x, y, z'
'-x+1/2, -y, z+1/2'
'x+1/2, -y+1/2, -z'
'-x, y+1/2, -z+1/2'
'-x, -y, -z'
'x-1/2, y, -z-1/2'
'-x-1/2, y-1/2, z'
'x, -y-1/2, z-1/2'

loop_
_atom_site_label
_atom_site_type_symbol
_atom_site_fract_x
_atom_site_fract_y
_atom_site_fract_z
_atom_site_U_iso_or_equiv
_atom_site_adp_type
_atom_site_occupancy
_atom_site_symmetry_multiplicity
_atom_site_calc_flag
_atom_site_refinement_flags
_atom_site_disorder_assembly
_atom_site_disorder_group
Cu1 Cu 0.5000 0.5000 0.0000 0.02634(11) Uani 1 2 d S . .
N41 N 0.39033(10) 0.54442(14) -0.01534(9) 0.0294(4) Uani 1 1 d . . .
O11 O 0.47239(8) 0.42023(11) 0.08616(7) 0.0296(3) Uani 1 1 d . . .
O12 O 0.37294(9) 0.31720(12) 0.05659(7) 0.0352(4) Uani 1 1 d . . .
O13 O 0.37983(9) 0.21988(13) 0.42625(8) 0.0423(4) Uani 1 1 d . . .
H1 H 0.3883(15) 0.1971(19) 0.4804(14) 0.051 Uiso 1 1 d . . .
O14 O 0.49375(8) 0.14175(12) 0.40854(8) 0.0360(4) Uani 1 1 d . . .
C11 C 0.42532(12) 0.30778(15) 0.17330(10) 0.0248(4) Uani 1 1 d . . .
C12 C 0.36924(12) 0.33703(15) 0.22344(10) 0.0270(4) Uani 1 1 d . . .
C13 C 0.37606(12) 0.30101(16) 0.29311(10) 0.0295(5) Uani 1 1 d . . .
H13 H 0.3387 0.3212 0.3276 0.035 Uiso 1 1 calc . . .
C14 C 0.43625(12) 0.23626(16) 0.31298(10) 0.0272(4) Uani 1 1 d . . .
C15 C 0.49103(12) 0.20635(15) 0.26291(11) 0.0280(5) Uani 1 1 d . . .
H15 H 0.5322 0.1618 0.2766 0.034 Uiso 1 1 calc . . .
C16 C 0.48626(12) 0.24100(16) 0.19275(11) 0.0272(5) Uani 1 1 d . . .
C17 C 0.42298(12) 0.35161(15) 0.09825(10) 0.0256(4) Uani 1 1 d . . .
C18 C 0.44077(12) 0.19497(16) 0.38733(11) 0.0289(5) Uani 1 1 d . . .
C21 C 0.30140(13) 0.40475(17) 0.20651(11) 0.0337(5) Uani 1 1 d . . .
C22 C 0.29937(17) 0.50492(19) 0.23286(15) 0.0509(7) Uani 1 1 d . . .
H22 H 0.3439 0.5328 0.2557 0.061 Uiso 1 1 calc . . .
C23 C 0.2333(2) 0.5640(3) 0.22617(17) 0.0732(10) Uani 1 1 d . . .
H23 H 0.2331 0.6325 0.2441 0.088 Uiso 1 1 calc . . .
C24 C 0.1689(2) 0.5264(3) 0.19458(18) 0.0792(12) Uani 1 1 d . . .
H24 H 0.1233 0.5675 0.1914 0.095 Uiso 1 1 calc . . .
C25 C 0.16951(18) 0.4259(3) 0.16645(17) 0.0807(11) Uani 1 1 d . . .
H25 H 0.1245 0.3987 0.1439 0.097 Uiso 1 1 calc . . .
C26 C 0.23690(16) 0.3665(2) 0.17190(14) 0.0534(7) Uani 1 1 d . . .
H26 H 0.2383 0.2994 0.1516 0.064 Uiso 1 1 calc . . .
C31 C 0.54389(13) 0.20508(16) 0.13894(11) 0.0325(5) Uani 1 1 d . . .
C32 C 0.62281(14) 0.21464(18) 0.15123(13) 0.0415(6) Uani 1 1 d . . .
H32 H 0.6406 0.2428 0.1950 0.050 Uiso 1 1 calc . . .
C33 C 0.67636(16) 0.1834(2) 0.10004(17) 0.0553(7) Uani 1 1 d . . .
H33 H 0.7304 0.1902 0.1089 0.066 Uiso 1 1 calc . . .
C34 C 0.6510(2) 0.1430(2) 0.03681(16) 0.0642(9) Uani 1 1 d . . .
H34 H 0.6876 0.1238 0.0013 0.077 Uiso 1 1 calc . . .
C35 C 0.5729(2) 0.1297(2) 0.02424(15) 0.0623(8) Uani 1 1 d . . .
H35 H 0.5557 0.0996 -0.0192 0.075 Uiso 1 1 calc . . .
C36 C 0.51936(16) 0.1604(2) 0.07508(13) 0.0484(7) Uani 1 1 d . . .
H36 H 0.4655 0.1511 0.0664 0.058 Uiso 1 1 calc . . .
C41 C 0.35809(14) 0.53759(17) -0.08015(12) 0.0353(5) Uani 1 1 d . . .
H41 H 0.3896 0.5178 -0.1194 0.042 Uiso 1 1 calc . . .
C42 C 0.28075(15) 0.5583(2) -0.09168(14) 0.0466(6) Uani 1 1 d . . .
H42 H 0.2590 0.5503 -0.1379 0.056 Uiso 1 1 calc . . .
C43 C 0.23538(15) 0.5907(2) -0.03592(16) 0.0503(7) Uani 1 1 d . . .
H43 H 0.1819 0.6057 -0.0431 0.060 Uiso 1 1 calc . . .
C44 C 0.26813(14) 0.60109(19) 0.03018(14) 0.0438(6) Uani 1 1 d . . .
H44 H 0.2382 0.6251 0.0694 0.053 Uiso 1 1 calc . . .
C45 C 0.34543(13) 0.57601(17) 0.03874(12) 0.0356(5) Uani 1 1 d . . .
H45 H 0.3677 0.5814 0.0849 0.043 Uiso 1 1 calc . . .

loop_
_atom_site_aniso_label
_atom_site_aniso_U_11
_atom_site_aniso_U_22
_atom_site_aniso_U_33
_atom_site_aniso_U_23
_atom_site_aniso_U_13
_atom_site_aniso_U_12
Cu1 0.0249(2) 0.0350(2) 0.01915(18) 0.00937(14) -0.00295(14) -0.00466(15)
N41 0.0300(10) 0.0324(9) 0.0258(9) 0.0059(7) -0.0049(8) -0.0030(8)
O11 0.0335(8) 0.0348(8) 0.0204(7) 0.0070(6) -0.0014(6) -0.0038(7)
O12 0.0391(9) 0.0500(9) 0.0166(7) -0.0017(6) 0.0007(7) -0.0091(7)
O13 0.0440(10) 0.0638(11) 0.0190(8) 0.0101(7) 0.0065(7) 0.0211(8)
O14 0.0352(9) 0.0461(9) 0.0267(8) 0.0098(7) 0.0002(7) 0.0091(7)
C11 0.0304(11) 0.0276(10) 0.0165(9) 0.0001(8) -0.0008(9) -0.0016(9)
C12 0.0325(11) 0.0289(10) 0.0194(9) 0.0011(8) 0.0009(9) 0.0022(9)
C13 0.0365(12) 0.0335(11) 0.0186(10) 0.0014(8) 0.0056(9) 0.0071(10)
C14 0.0305(11) 0.0322(11) 0.0190(10) 0.0020(8) 0.0007(9) 0.0029(9)
C15 0.0301(11) 0.0290(10) 0.0247(11) 0.0034(8) 0.0000(9) 0.0035(9)
C16 0.0307(12) 0.0293(10) 0.0216(10) 0.0008(8) 0.0026(9) 0.0006(9)
C17 0.0271(11) 0.0306(10) 0.0191(10) -0.0003(8) 0.0029(9) 0.0032(9)
C18 0.0327(12) 0.0323(11) 0.0218(10) 0.0011(9) -0.0007(9) 0.0038(10)
C21 0.0397(13) 0.0432(13) 0.0181(10) 0.0057(9) 0.0081(10) 0.0128(11)
C22 0.0631(18) 0.0445(14) 0.0452(15) 0.0040(12) 0.0087(14) 0.0191(13)
C23 0.095(3) 0.072(2) 0.0526(17) 0.0073(16) 0.0129(19) 0.052(2)
C24 0.083(3) 0.106(3) 0.0487(18) 0.0163(18) 0.0118(18) 0.068(2)
C25 0.0540(19) 0.138(4) 0.0501(19) 0.013(2) -0.0142(15) 0.032(2)
C26 0.0487(16) 0.0725(19) 0.0389(14) 0.0002(13) -0.0102(13) 0.0206(14)
C31 0.0400(13) 0.0313(11) 0.0261(11) 0.0064(9) 0.0095(10) 0.0085(10)
C32 0.0387(14) 0.0425(13) 0.0432(14) 0.0068(11) 0.0098(11) 0.0081(11)
C33 0.0445(16) 0.0517(16) 0.070(2) 0.0138(15) 0.0242(15) 0.0129(13)
C34 0.081(2) 0.0587(17) 0.0523(19) 0.0101(14) 0.0386(17) 0.0285(16)
C35 0.079(2) 0.0707(19) 0.0374(15) -0.0077(14) 0.0159(15) 0.0269(17)
C36 0.0571(16) 0.0554(16) 0.0328(13) -0.0045(11) 0.0085(12) 0.0141(13)
C41 0.0394(13) 0.0343(11) 0.0322(12) 0.0018(10) -0.0097(11) -0.0002(10)
C42 0.0465(15) 0.0474(15) 0.0461(15) 0.0024(12) -0.0208(13) 0.0058(12)
C43 0.0352(14) 0.0462(14) 0.0695(19) 0.0091(14) -0.0092(14) 0.0057(12)
C44 0.0380(14) 0.0432(13) 0.0501(15) 0.0020(12) 0.0060(12) 0.0040(11)
C45 0.0346(13) 0.0413(12) 0.0311(12) 0.0032(10) 0.0012(10) -0.0039(10)

loop_
_geom_bond_atom_site_label_1
_geom_bond_atom_site_label_2
_geom_bond_distance
_geom_bond_site_symmetry_2
_geom_bond_publ_flag
Cu1 O11 1.9771(13) 5_665 ?
Cu1 O11 1.9771(13) . ?
Cu1 N41 1.9948(18) 5_665 ?
Cu1 N41 1.9948(18) . ?
N41 C45 1.340(3) . ?
N41 C41 1.340(3) . ?
O11 C17 1.252(2) . ?
O12 C17 1.246(2) . ?
O13 C18 1.319(3) . ?
O13 H1 1.07(3) . ?
O14 C18 1.211(2) . ?
C11 C12 1.400(3) . ?
C11 C16 1.408(3) . ?
C11 C17 1.519(3) . ?
C12 C13 1.393(3) . ?
C12 C21 1.495(3) . ?
C13 C14 1.385(3) . ?
C13 H13 0.9500 . ?
C14 C15 1.387(3) . ?
C14 C18 1.496(3) . ?
C15 C16 1.393(3) . ?
C15 H15 0.9500 . ?
C16 C31 1.490(3) . ?
C21 C26 1.379(4) . ?
C21 C22 1.390(3) . ?
C22 C23 1.377(4) . ?
C22 H22 0.9500 . ?
C23 C24 1.350(5) . ?
C23 H23 0.9500 . ?
C24 C25 1.405(5) . ?
C24 H24 0.9500 . ?
C25 C26 1.397(4) . ?
C25 H25 0.9500 . ?
C26 H26 0.9500 . ?
C31 C32 1.384(3) . ?
C31 C36 1.396(3) . ?
C32 C33 1.391(3) . ?
C32 H32 0.9500 . ?
C33 C34 1.369(4) . ?
C33 H33 0.9500 . ?
C34 C35 1.376(5) . ?
C34 H34 0.9500 . ?
C35 C36 1.385(4) . ?
C35 H35 0.9500 . ?
C36 H36 0.9500 . ?
C41 C42 1.376(3) . ?
C41 H41 0.9500 . ?
C42 C43 1.371(4) . ?
C42 H42 0.9500 . ?
C43 C44 1.369(4) . ?
C43 H43 0.9500 . ?
C44 C45 1.379(3) . ?
C44 H44 0.9500 . ?
C45 H45 0.9500 . ?
